data_2238549
loop_
_publ_author_name
'Gao, Jie'
'Yang, Liangru'
'Mai, Wenpeng'
'Yuan, Jinwei'
'Mao, Pu'

_publ_section_title
;
 2-[2-(5-Bromothiophen-2-yl)-4,5-diphenyl-1<i>H</i>-imidazol-1-yl]-3-phenylpropan-1-ol
;
_journal_coeditor_code RZ5079
_journal_issue 9
_journal_name_full 'Acta Crystallographica Section E'
_journal_page_first o1379
_journal_paper_doi 10.1107/S1600536813021016
_journal_volume 69
_journal_year 2013
_chemical_formula_iupac 'C28 H23 Br N2 O S'
_chemical_formula_moiety 'C28 H23 Br N2 O S'
_chemical_formula_sum 'C28 H23 Br N2 O S'
_chemical_formula_weight 515.45
_chemical_name_systematic 2-[2-(5-Bromothiophen-2-yl)-4,5-diphenyl-1<i>H</i>-imidazol-1-yl]-3-phenylpropan-1-ol
_space_group_crystal_system orthorhombic
_space_group_IT_number 19
_symmetry_space_group_name_Hall 'P 2ac 2ab'
_symmetry_space_group_name_H-M 'P 21 21 21'
_atom_sites_solution_hydrogens geom
_atom_sites_solution_primary direct
_atom_sites_solution_secondary difmap
_audit_creation_method
;
Olex2 1.2
  (compiled Apr 23 2013 17:54:37, GUI svn.r4465)
;
_cell_angle_alpha 90.00
_cell_angle_beta 90.00
_cell_angle_gamma 90.00
_cell_formula_units_Z 4
_cell_length_a 9.36677(18)
_cell_length_b 15.8434(3)
_cell_length_c 16.1452(3)
_cell_measurement_reflns_used 4493
_cell_measurement_temperature 291(2)
_cell_measurement_theta_max 72.3140
_cell_measurement_theta_min 3.8970
_cell_volume 2395.97(8)
_computing_cell_refinement
;
<i>CrysAlis PRO</i> (Agilent, 2011)
;
_computing_data_collection
;
<i>CrysAlis PRO</i> (Agilent, 2011)
;
_computing_data_reduction
;
<i>CrysAlis PRO</i> (Agilent, 2011)
;
_computing_molecular_graphics
;
<i>OLEX2</i> (Dolomanov <i>et al.</i>, 2009)
;
_computing_publication_material
;
<i>OLEX2</i> (Dolomanov <i>et al.</i>, 2009)
;
_computing_structure_refinement
;
<i>SHELXL97</i> (Sheldrick, 2008)
;
_computing_structure_solution
;
<i>SHELXS97</i> (Sheldrick, 2008)
;
_diffrn_ambient_temperature 291.15
_diffrn_detector_area_resol_mean 16.2312
_diffrn_measured_fraction_theta_full 1.000
_diffrn_measured_fraction_theta_max 1.000
_diffrn_measurement_device_type 'Agilent Xcalibur (Eos, Gemini)'
_diffrn_measurement_method '\w scans'
_diffrn_radiation_monochromator graphite
_diffrn_radiation_type 'Cu K\a'
_diffrn_radiation_wavelength 1.5418
_diffrn_reflns_av_R_equivalents 0.0187
_diffrn_reflns_limit_h_max 7
_diffrn_reflns_limit_h_min -11
_diffrn_reflns_limit_k_max 18
_diffrn_reflns_limit_k_min -18
_diffrn_reflns_limit_l_max 19
_diffrn_reflns_limit_l_min -19
_diffrn_reflns_number 8866
_diffrn_reflns_theta_full 67.08
_diffrn_reflns_theta_max 67.08
_diffrn_reflns_theta_min 3.91
_exptl_absorpt_coefficient_mu 3.331
_exptl_absorpt_correction_T_max 1.00000
_exptl_absorpt_correction_T_min 0.85331
_exptl_absorpt_correction_type multi-scan
_exptl_absorpt_process_details
;
(<i>CrysAlis PRO</i>; Agilent, 2011)
;
_exptl_crystal_colour colourless
_exptl_crystal_density_diffrn 1.429
_exptl_crystal_density_method 'not measured'
_exptl_crystal_description block
_exptl_crystal_F_000 1056
_exptl_crystal_size_max 0.3
_exptl_crystal_size_mid 0.28
_exptl_crystal_size_min 0.26
_refine_diff_density_max 0.220
_refine_diff_density_min -0.436
_refine_ls_abs_structure_details
;
Flack (1983); 1834 Friedel pairs
;
_refine_ls_abs_structure_Flack -0.004(16)
_refine_ls_extinction_method none
_refine_ls_goodness_of_fit_ref 1.033
_refine_ls_hydrogen_treatment mixed
_refine_ls_matrix_type full
_refine_ls_number_parameters 302
_refine_ls_number_reflns 4264
_refine_ls_number_restraints 0
_refine_ls_restrained_S_all 1.033
_refine_ls_R_factor_all 0.0355
_refine_ls_R_factor_gt 0.0332
_refine_ls_shift/su_max 0.001
_refine_ls_shift/su_mean 0.000
_refine_ls_structure_factor_coef Fsqd
_refine_ls_weighting_details 'calc w=1/[\s^2^(Fo^2^)+(0.0429P)^2^+0.2535P] where P=(Fo^2^+2Fc^2^)/3'
_refine_ls_weighting_scheme calc
_refine_ls_wR_factor_gt 0.0828
_refine_ls_wR_factor_ref 0.0849
_reflns_number_gt 4033
_reflns_number_total 4264
_reflns_threshold_expression I>2sigma(I)
_cod_data_source_file rz5079.cif
_cod_data_source_block I
_cod_database_code 2238549
_cod_database_fobs_code 2238549

loop_
_symmetry_equiv_pos_as_xyz
'x, y, z'
'-x+1/2, -y, z+1/2'
'x+1/2, -y+1/2, -z'
'-x, y+1/2, -z+1/2'

loop_
_atom_site_type_symbol
_atom_site_label
_atom_site_fract_x
_atom_site_fract_y
_atom_site_fract_z
_atom_site_U_iso_or_equiv
_atom_site_adp_type
_atom_site_calc_flag
_atom_site_refinement_flags
_atom_site_occupancy
_atom_site_symmetry_multiplicity
Br Br1 0.26010(5) 0.97884(3) 0.26215(3) 0.08774(14) Uani d . 1 1
S S1 0.29866(8) 0.83956(5) 0.39570(5) 0.06109(18) Uani d . 1 1
O O1 0.5090(3) 0.60857(15) 0.42808(18) 0.0755(7) Uani d . 1 1
H H1 0.537(4) 0.658(3) 0.428(3) 0.093(14) Uiso d . 1 1
N N1 0.1628(2) 0.73730(13) 0.56318(13) 0.0467(4) Uani d . 1 1
N N2 0.2202(2) 0.62572(12) 0.48784(12) 0.0422(4) Uani d . 1 1
C C1 0.1975(3) 0.75939(19) 0.74105(18) 0.0607(6) Uani d . 1 1
H H1A 0.2348 0.8022 0.7082 0.073 Uiso calc R 1 1
C C2 0.1762(4) 0.7731(2) 0.8247(2) 0.0731(9) Uani d . 1 1
H H2 0.2011 0.8246 0.8481 0.088 Uiso calc R 1 1
C C3 0.1178(4) 0.7098(2) 0.87404(18) 0.0737(9) Uani d . 1 1
H H3 0.1026 0.7192 0.9302 0.088 Uiso calc R 1 1
C C4 0.0831(4) 0.6345(2) 0.83955(19) 0.0667(8) Uani d . 1 1
H H4 0.0435 0.5923 0.8723 0.080 Uiso calc R 1 1
C C5 0.1059(3) 0.61977(17) 0.75615(17) 0.0561(6) Uani d . 1 1
H H5 0.0825 0.5675 0.7337 0.067 Uiso calc R 1 1
C C6 0.1632(3) 0.68165(16) 0.70573(15) 0.0464(5) Uani d . 1 1
C C7 0.1817(2) 0.67005(15) 0.61521(14) 0.0429(5) Uani d . 1 1
C C8 0.2177(2) 0.59945(14) 0.57013(14) 0.0412(5) Uani d . 1 1
C C9 0.2546(3) 0.51201(13) 0.59565(14) 0.0445(5) Uani d . 1 1
C C10 0.3964(3) 0.48806(18) 0.6020(2) 0.0628(7) Uani d . 1 1
H H10 0.4682 0.5264 0.5892 0.075 Uiso calc R 1 1
C C11 0.4316(5) 0.4072(2) 0.6272(3) 0.0819(11) Uani d . 1 1
H H11 0.5269 0.3913 0.6313 0.098 Uiso calc R 1 1
C C12 0.3253(5) 0.3500(2) 0.6463(2) 0.0811(11) Uani d . 1 1
H H12 0.3488 0.2959 0.6641 0.097 Uiso calc R 1 1
C C13 0.1856(5) 0.3734(2) 0.6388(2) 0.0772(10) Uani d . 1 1
H H13 0.1139 0.3348 0.6512 0.093 Uiso calc R 1 1
C C14 0.1495(3) 0.45393(19) 0.61287(19) 0.0601(7) Uani d . 1 1
H H14 0.0539 0.4688 0.6071 0.072 Uiso calc R 1 1
C C15 0.0418(3) 0.41288(18) 0.4051(2) 0.0625(7) Uani d . 1 1
H H15 0.1258 0.3886 0.3856 0.075 Uiso calc R 1 1
C C16 -0.0611(4) 0.3619(2) 0.4394(2) 0.0754(9) Uani d . 1 1
H H16 -0.0465 0.3040 0.4427 0.091 Uiso calc R 1 1
C C17 -0.1868(4) 0.3970(3) 0.4690(2) 0.0799(10) Uani d . 1 1
H H17 -0.2571 0.3627 0.4919 0.096 Uiso calc R 1 1
C C18 -0.2062(4) 0.4825(3) 0.4643(2) 0.0789(9) Uani d . 1 1
H H18 -0.2897 0.5067 0.4845 0.095 Uiso calc R 1 1
C C19 -0.1017(3) 0.5331(2) 0.42947(19) 0.0636(7) Uani d . 1 1
H H19 -0.1162 0.5911 0.4267 0.076 Uiso calc R 1 1
C C20 0.0242(3) 0.49927(17) 0.39859(16) 0.0512(6) Uani d . 1 1
C C21 0.1378(3) 0.55276(18) 0.35912(15) 0.0514(6) Uani d . 1 1
H H21A 0.0956 0.6056 0.3412 0.062 Uiso calc R 1 1
H H21B 0.1737 0.5240 0.3104 0.062 Uiso calc R 1 1
C C22 0.2629(3) 0.57177(13) 0.41736(14) 0.0440(5) Uani d . 1 1
H H22 0.2925 0.5176 0.4410 0.053 Uiso calc R 1 1
C C23 0.3935(3) 0.60763(16) 0.37267(17) 0.0515(6) Uani d . 1 1
H H23A 0.4164 0.5730 0.3250 0.062 Uiso calc R 1 1
H H23B 0.3736 0.6645 0.3535 0.062 Uiso calc R 1 1
C C24 0.1849(3) 0.70913(15) 0.48779(15) 0.0440(5) Uani d . 1 1
C C25 0.1707(3) 0.76397(15) 0.41474(15) 0.0479(5) Uani d . 1 1
C C26 0.0587(4) 0.7737(2) 0.3627(2) 0.0661(8) Uani d . 1 1
H H26 -0.0214 0.7391 0.3639 0.079 Uiso calc R 1 1
C C27 0.0743(4) 0.8412(2) 0.3063(2) 0.0672(8) Uani d . 1 1
H H27 0.0069 0.8558 0.2665 0.081 Uiso calc R 1 1
C C28 0.1975(3) 0.88144(18) 0.31747(17) 0.0582(7) Uani d . 1 1

loop_
_atom_site_aniso_label
_atom_site_aniso_U_11
_atom_site_aniso_U_22
_atom_site_aniso_U_33
_atom_site_aniso_U_12
_atom_site_aniso_U_13
_atom_site_aniso_U_23
Br1 0.0876(2) 0.0822(2) 0.0934(3) 0.00601(19) 0.0010(2) 0.04352(19)
S1 0.0579(4) 0.0608(4) 0.0646(4) -0.0061(3) -0.0146(3) 0.0179(3)
O1 0.0605(12) 0.0598(12) 0.1062(19) -0.0204(10) -0.0170(12) 0.0204(13)
N1 0.0503(11) 0.0417(10) 0.0482(10) 0.0091(9) 0.0002(9) -0.0031(8)
N2 0.0445(10) 0.0396(9) 0.0424(9) 0.0005(8) -0.0027(8) -0.0058(7)
C1 0.0658(15) 0.0574(14) 0.0588(15) 0.0018(13) 0.0066(13) -0.0128(13)
C2 0.082(2) 0.0712(19) 0.0659(18) 0.0060(17) 0.0016(16) -0.0252(16)
C3 0.089(2) 0.086(2) 0.0468(14) 0.0267(19) 0.0031(15) -0.0161(15)
C4 0.081(2) 0.0697(19) 0.0492(15) 0.0164(16) 0.0028(15) 0.0049(14)
C5 0.0658(15) 0.0532(14) 0.0493(14) 0.0095(12) 0.0009(13) -0.0003(12)
C6 0.0430(12) 0.0497(13) 0.0465(12) 0.0116(10) -0.0045(10) -0.0066(10)
C7 0.0429(11) 0.0438(11) 0.0419(11) 0.0059(10) 0.0007(9) -0.0027(10)
C8 0.0394(12) 0.0403(10) 0.0438(11) -0.0012(9) -0.0037(9) -0.0025(9)
C9 0.0522(12) 0.0398(10) 0.0416(10) 0.0021(10) -0.0035(10) -0.0058(8)
C10 0.0583(16) 0.0536(15) 0.0765(18) 0.0071(13) -0.0085(15) -0.0030(15)
C11 0.085(2) 0.070(2) 0.092(3) 0.0318(19) -0.016(2) -0.0027(19)
C12 0.135(3) 0.0417(14) 0.0667(19) 0.0170(19) -0.007(2) 0.0008(14)
C13 0.112(3) 0.0451(15) 0.074(2) -0.0154(17) 0.003(2) 0.0015(14)
C14 0.0639(17) 0.0530(14) 0.0633(16) -0.0069(13) 0.0005(14) -0.0037(13)
C15 0.0645(17) 0.0576(16) 0.0654(17) -0.0092(13) -0.0040(14) -0.0081(14)
C16 0.093(2) 0.0605(18) 0.073(2) -0.0212(17) -0.0041(19) 0.0017(15)
C17 0.075(2) 0.099(3) 0.0658(19) -0.035(2) -0.0058(17) 0.0093(18)
C18 0.0549(17) 0.110(3) 0.0721(19) -0.0020(18) 0.0054(14) 0.0033(19)
C19 0.0636(17) 0.0641(17) 0.0633(16) 0.0032(14) -0.0007(14) -0.0025(14)
C20 0.0532(14) 0.0564(14) 0.0441(12) -0.0059(11) -0.0097(11) -0.0081(11)
C21 0.0592(15) 0.0526(14) 0.0426(12) -0.0050(12) -0.0050(11) -0.0059(11)
C22 0.0501(12) 0.0370(9) 0.0451(11) -0.0024(10) 0.0006(11) -0.0057(8)
C23 0.0566(15) 0.0424(12) 0.0556(14) -0.0028(11) 0.0051(12) -0.0070(11)
C24 0.0435(12) 0.0419(11) 0.0466(12) 0.0026(10) -0.0036(10) -0.0005(10)
C25 0.0509(13) 0.0442(12) 0.0486(12) 0.0049(10) -0.0007(11) -0.0029(10)
C26 0.0626(17) 0.0566(15) 0.079(2) -0.0013(13) -0.0202(16) 0.0057(15)
C27 0.0716(19) 0.0643(17) 0.0658(18) 0.0079(16) -0.0233(15) 0.0063(15)
C28 0.0672(17) 0.0532(14) 0.0544(14) 0.0103(13) -0.0025(13) 0.0117(12)

loop_
_atom_type_symbol
_atom_type_description
_atom_type_scat_dispersion_real
_atom_type_scat_dispersion_imag
_atom_type_scat_source
C C 0.0181 0.0091 'International Tables Vol C Tables 4.2.6.8 and 6.1.1.4'
H H 0.0000 0.0000 'International Tables Vol C Tables 4.2.6.8 and 6.1.1.4'
Br Br -0.6763 1.2805 'International Tables Vol C Tables 4.2.6.8 and 6.1.1.4'
N N 0.0311 0.0180 'International Tables Vol C Tables 4.2.6.8 and 6.1.1.4'
O O 0.0492 0.0322 'International Tables Vol C Tables 4.2.6.8 and 6.1.1.4'
S S 0.3331 0.5567 'International Tables Vol C Tables 4.2.6.8 and 6.1.1.4'

loop_
_geom_angle_atom_site_label_1
_geom_angle_atom_site_label_2
_geom_angle_atom_site_label_3
_geom_angle
C28 S1 C25 90.92(14)
C23 O1 H1 105(3)
C24 N1 C7 106.5(2)
C8 N2 C22 124.47(19)
C24 N2 C8 106.65(19)
C24 N2 C22 128.8(2)
C2 C1 H1A 119.8
C2 C1 C6 120.3(3)
C6 C1 H1A 119.8
C1 C2 H2 119.9
C1 C2 C3 120.2(3)
C3 C2 H2 119.9
C2 C3 H3 120.2
C4 C3 C2 119.5(3)
C4 C3 H3 120.2
C3 C4 H4 119.6
C3 C4 C5 120.7(3)
C5 C4 H4 119.6
C4 C5 H5 119.6
C6 C5 C4 120.9(3)
C6 C5 H5 119.6
C1 C6 C7 119.0(3)
C5 C6 C1 118.4(3)
C5 C6 C7 122.5(2)
N1 C7 C6 119.6(2)
N1 C7 C8 109.9(2)
C8 C7 C6 130.6(2)
N2 C8 C9 122.65(19)
C7 C8 N2 105.4(2)
C7 C8 C9 131.9(2)
C10 C9 C8 119.9(2)
C14 C9 C8 120.9(2)
C14 C9 C10 119.2(3)
C9 C10 H10 119.9
C11 C10 C9 120.2(3)
C11 C10 H10 119.9
C10 C11 H11 120.0
C12 C11 C10 120.1(3)
C12 C11 H11 120.0
C11 C12 H12 120.2
C13 C12 C11 119.5(3)
C13 C12 H12 120.2
C12 C13 H13 119.6
C12 C13 C14 120.7(3)
C14 C13 H13 119.6
C9 C14 C13 120.2(3)
C9 C14 H14 119.9
C13 C14 H14 119.9
C16 C15 H15 119.1
C16 C15 C20 121.9(3)
C20 C15 H15 119.1
C15 C16 H16 120.0
C15 C16 C17 120.0(3)
C17 C16 H16 120.0
C16 C17 H17 120.4
C18 C17 C16 119.3(3)
C18 C17 H17 120.4
C17 C18 H18 119.9
C17 C18 C19 120.1(3)
C19 C18 H18 119.9
C18 C19 H19 119.2
C18 C19 C20 121.6(3)
C20 C19 H19 119.2
C15 C20 C19 117.2(3)
C15 C20 C21 120.4(3)
C19 C20 C21 122.5(3)
C20 C21 H21A 109.0
C20 C21 H21B 109.0
C20 C21 C22 113.1(2)
H21A C21 H21B 107.8
C22 C21 H21A 109.0
C22 C21 H21B 109.0
N2 C22 C21 112.3(2)
N2 C22 H22 106.5
N2 C22 C23 111.38(19)
C21 C22 H22 106.5
C23 C22 C21 113.3(2)
C23 C22 H22 106.5
O1 C23 C22 108.6(2)
O1 C23 H23A 110.0
O1 C23 H23B 110.0
C22 C23 H23A 110.0
C22 C23 H23B 110.0
H23A C23 H23B 108.3
N1 C24 N2 111.6(2)
N1 C24 C25 121.9(2)
N2 C24 C25 126.5(2)
C24 C25 S1 119.39(19)
C26 C25 S1 110.4(2)
C26 C25 C24 129.5(3)
C25 C26 H26 123.0
C25 C26 C27 114.0(3)
C27 C26 H26 123.0
C26 C27 H27 124.3
C28 C27 C26 111.4(3)
C28 C27 H27 124.3
S1 C28 Br1 119.80(18)
C27 C28 Br1 126.9(2)
C27 C28 S1 113.2(2)

loop_
_geom_bond_atom_site_label_1
_geom_bond_atom_site_label_2
_geom_bond_distance
Br1 C28 1.877(3)
S1 C25 1.722(3)
S1 C28 1.713(3)
O1 H1 0.83(4)
O1 C23 1.404(4)
N1 C7 1.368(3)
N1 C24 1.313(3)
N2 C8 1.392(3)
N2 C22 1.478(3)
N2 C24 1.362(3)
C1 H1A 0.9300
C1 C2 1.383(4)
C1 C6 1.395(4)
C2 H2 0.9300
C2 C3 1.392(5)
C3 H3 0.9300
C3 C4 1.357(5)
C4 H4 0.9300
C4 C5 1.383(4)
C5 H5 0.9300
C5 C6 1.382(4)
C6 C7 1.483(3)
C7 C8 1.377(3)
C8 C9 1.486(3)
C9 C10 1.385(4)
C9 C14 1.376(4)
C10 H10 0.9300
C10 C11 1.385(4)
C11 H11 0.9300
C11 C12 1.381(6)
C12 H12 0.9300
C12 C13 1.366(6)
C13 H13 0.9300
C13 C14 1.385(5)
C14 H14 0.9300
C15 H15 0.9300
C15 C16 1.374(5)
C15 C20 1.383(4)
C16 H16 0.9300
C16 C17 1.386(6)
C17 H17 0.9300
C17 C18 1.370(5)
C18 H18 0.9300
C18 C19 1.383(5)
C19 H19 0.9300
C19 C20 1.388(4)
C20 C21 1.502(4)
C21 H21A 0.9700
C21 H21B 0.9700
C21 C22 1.532(3)
C22 H22 0.9800
C22 C23 1.530(4)
C23 H23A 0.9700
C23 H23B 0.9700
C24 C25 1.471(3)
C25 C26 1.352(4)
C26 H26 0.9300
C26 C27 1.412(4)
C27 H27 0.9300
C27 C28 1.331(5)

loop_
_geom_hbond_atom_site_label_D
_geom_hbond_atom_site_label_H
_geom_hbond_atom_site_label_A
_geom_hbond_site_symmetry_A
_geom_hbond_distance_DH
_geom_hbond_distance_HA
_geom_hbond_distance_DA
_geom_hbond_angle_DHA
O1 H1 N1 3_566 0.83(4) 2.04(4) 2.838(3) 162(4)

loop_
_geom_torsion_atom_site_label_1
_geom_torsion_atom_site_label_2
_geom_torsion_atom_site_label_3
_geom_torsion_atom_site_label_4
_geom_torsion
S1 C25 C26 C27 0.6(4)
N1 C7 C8 N2 -0.1(3)
N1 C7 C8 C9 177.5(2)
N1 C24 C25 S1 72.7(3)
N1 C24 C25 C26 -96.9(4)
N2 C8 C9 C10 79.5(3)
N2 C8 C9 C14 -100.2(3)
N2 C22 C23 O1 62.7(3)
N2 C24 C25 S1 -107.7(3)
N2 C24 C25 C26 82.7(4)
C1 C2 C3 C4 0.6(6)
C1 C6 C7 N1 -31.8(4)
C1 C6 C7 C8 147.7(3)
C2 C1 C6 C5 1.0(4)
C2 C1 C6 C7 177.5(3)
C2 C3 C4 C5 0.4(5)
C3 C4 C5 C6 -0.7(5)
C4 C5 C6 C1 0.0(4)
C4 C5 C6 C7 -176.4(3)
C5 C6 C7 N1 144.6(3)
C5 C6 C7 C8 -35.8(4)
C6 C1 C2 C3 -1.3(5)
C6 C7 C8 N2 -179.6(2)
C6 C7 C8 C9 -2.1(5)
C7 N1 C24 N2 -1.0(3)
C7 N1 C24 C25 178.6(2)
C7 C8 C9 C10 -97.7(3)
C7 C8 C9 C14 82.6(3)
C8 N2 C22 C21 113.1(2)
C8 N2 C22 C23 -118.7(2)
C8 N2 C24 N1 1.0(3)
C8 N2 C24 C25 -178.6(2)
C8 C9 C10 C11 178.8(3)
C8 C9 C14 C13 -178.2(3)
C9 C10 C11 C12 -0.1(6)
C10 C9 C14 C13 2.1(4)
C10 C11 C12 C13 1.0(6)
C11 C12 C13 C14 -0.5(6)
C12 C13 C14 C9 -1.1(5)
C14 C9 C10 C11 -1.5(5)
C15 C16 C17 C18 -0.5(5)
C15 C20 C21 C22 -79.7(3)
C16 C15 C20 C19 0.9(5)
C16 C15 C20 C21 -178.7(3)
C16 C17 C18 C19 0.6(5)
C17 C18 C19 C20 0.1(5)
C18 C19 C20 C15 -0.9(4)
C18 C19 C20 C21 178.8(3)
C19 C20 C21 C22 100.6(3)
C20 C15 C16 C17 -0.3(5)
C20 C21 C22 N2 -66.4(3)
C20 C21 C22 C23 166.3(2)
C21 C22 C23 O1 -169.6(2)
C22 N2 C8 C7 176.0(2)
C22 N2 C8 C9 -1.8(4)
C22 N2 C24 N1 -175.4(2)
C22 N2 C24 C25 5.0(4)
C24 N1 C7 C6 -179.7(2)
C24 N1 C7 C8 0.6(3)
C24 N2 C8 C7 -0.5(3)
C24 N2 C8 C9 -178.3(2)
C24 N2 C22 C21 -71.2(3)
C24 N2 C22 C23 57.1(3)
C24 C25 C26 C27 170.9(3)
C25 S1 C28 Br1 176.47(18)
C25 S1 C28 C27 0.2(3)
C25 C26 C27 C28 -0.4(4)
C26 C27 C28 Br1 -175.9(2)
C26 C27 C28 S1 0.1(4)
C28 S1 C25 C24 -171.9(2)
C28 S1 C25 C26 -0.5(2)
